data_4511210
loop_
_publ_author_name
'Draguta, Sergiu'
'Yakovenko, Andrey A.'
'Fonari, Marina S.'
'Timofeeva, Tatiana V.'

_publ_section_title
;
 Unusual Chemical Ratio, Z&#x2033; Values, and Polymorphism in Three
 NewN-Methyl Aminopyridine--4-Nitrophenol Adducts
;
_journal_issue 7
_journal_name_full 'Crystal Growth &amp; Design'
_journal_page_first 3423
_journal_paper_doi 10.1021/cg500360f
_journal_volume 14
_journal_year 2014
_chemical_formula_moiety 'C6 H5 N O3, C6 H4 N O3, C6 H9 N2 '
_chemical_formula_sum 'C18 H18 N4 O6'
_chemical_formula_weight 386.36
_chemical_name_systematic
; 
 ? 
;
_space_group_IT_number 14
_symmetry_cell_setting monoclinic
_symmetry_space_group_name_Hall '-P 2ybc'
_symmetry_space_group_name_H-M 'P 1 21/c 1'
_atom_sites_solution_hydrogens geom
_atom_sites_solution_primary direct
_atom_sites_solution_secondary difmap
_audit_creation_method SHELXL-97
_cell_angle_alpha 90.00
_cell_angle_beta 98.587(8)
_cell_angle_gamma 90.00
_cell_formula_units_Z 4
_cell_length_a 19.836(10)
_cell_length_b 7.193(4)
_cell_length_c 12.924(6)
_cell_measurement_reflns_used 2071
_cell_measurement_temperature 273(2)
_cell_measurement_theta_max 24.93
_cell_measurement_theta_min 3.11
_cell_volume 1823.3(16)
_computing_cell_refinement 'SAINTPlus, v. 6.2 (Bruker, 2001)'
_computing_data_collection 'APEX2 (Bruker, 2005)'
_computing_data_reduction 'SAINTPlus, v. 6.2 (Bruker, 2001)'
_computing_molecular_graphics 'SHELXTL (Sheldrick, 2008)'
_computing_publication_material 'SHELXTL (Sheldrick, 2008)'
_computing_structure_refinement 'SHELXTL (Sheldrick, 2008)'
_computing_structure_solution 'SHELXTL (Sheldrick, 2008)'
_diffrn_ambient_temperature 273(2)
_diffrn_measured_fraction_theta_full 1.000
_diffrn_measured_fraction_theta_max 1.000
_diffrn_measurement_device_type 'Bruker APEX-II CCD'
_diffrn_measurement_method '\f and \w scans'
_diffrn_radiation_monochromator graphite
_diffrn_radiation_source 'fine-focus sealed tube'
_diffrn_radiation_type MoK\a
_diffrn_radiation_wavelength 0.71073
_diffrn_reflns_av_R_equivalents 0.0659
_diffrn_reflns_av_sigmaI/netI 0.0482
_diffrn_reflns_limit_h_max 24
_diffrn_reflns_limit_h_min -24
_diffrn_reflns_limit_k_max 8
_diffrn_reflns_limit_k_min -8
_diffrn_reflns_limit_l_max 15
_diffrn_reflns_limit_l_min -15
_diffrn_reflns_number 16851
_diffrn_reflns_theta_full 26.00
_diffrn_reflns_theta_max 26.00
_diffrn_reflns_theta_min 2.08
_exptl_absorpt_coefficient_mu 0.108
_exptl_absorpt_correction_type none
_exptl_crystal_colour colorless
_exptl_crystal_density_diffrn 1.408
_exptl_crystal_density_method 'not measured'
_exptl_crystal_description prism
_exptl_crystal_F_000 808
_exptl_crystal_size_max 0.32
_exptl_crystal_size_mid 0.24
_exptl_crystal_size_min 0.18
_refine_diff_density_max 0.276
_refine_diff_density_min -0.281
_refine_diff_density_rms 0.048
_refine_ls_extinction_method none
_refine_ls_goodness_of_fit_ref 1.066
_refine_ls_hydrogen_treatment mixed
_refine_ls_matrix_type full
_refine_ls_number_parameters 266
_refine_ls_number_reflns 3568
_refine_ls_number_restraints 0
_refine_ls_restrained_S_all 1.066
_refine_ls_R_factor_all 0.0738
_refine_ls_R_factor_gt 0.0450
_refine_ls_shift/su_max 0.000
_refine_ls_shift/su_mean 0.000
_refine_ls_structure_factor_coef Fsqd
_refine_ls_weighting_details 'calc w=1/[\s^2^(Fo^2^)+(0.0574P)^2^+0.0153P] where P=(Fo^2^+2Fc^2^)/3'
_refine_ls_weighting_scheme calc
_refine_ls_wR_factor_gt 0.1035
_refine_ls_wR_factor_ref 0.1179
_reflns_number_gt 2518
_reflns_number_total 3568
_reflns_threshold_expression >2sigma(I)
_cod_data_source_file all_compounds_completed_corrected.cif
_cod_data_source_block 1.2(I)
_cod_depositor_comments 'Adding full bibliography for 4511210--4511217.cif.'
_cod_original_cell_volume 1823.2(15)
_cod_original_sg_symbol_H-M P21/c
_cod_database_code 4511210

loop_
_symmetry_equiv_pos_as_xyz
'x, y, z'
'-x, y+1/2, -z+1/2'
'-x, -y, -z'
'x, -y-1/2, z-1/2'

loop_
_atom_site_label
_atom_site_type_symbol
_atom_site_fract_x
_atom_site_fract_y
_atom_site_fract_z
_atom_site_U_iso_or_equiv
_atom_site_adp_type
_atom_site_occupancy
_atom_site_symmetry_multiplicity
_atom_site_calc_flag
_atom_site_refinement_flags
O1 O 0.55858(8) 0.1813(2) 0.44398(13) 0.0375(4) Uani 1 1 d .
O2 O 0.59589(7) 0.1685(2) 0.61068(13) 0.0370(4) Uani 1 1 d .
O3 O 0.29906(7) 0.4419(2) 0.62179(12) 0.0300(4) Uani 1 1 d .
H3 H 0.2628(16) 0.474(4) 0.555(2) 0.078(10) Uiso 1 1 d .
O4 O 0.20410(7) 0.5284(2) 0.47813(11) 0.0254(3) Uani 1 1 d .
O5 O -0.07046(7) 0.8191(2) 0.60266(12) 0.0323(4) Uani 1 1 d .
O6 O -0.02621(7) 0.6732(2) 0.74542(11) 0.0307(4) Uani 1 1 d .
N1 N 0.21513(8) 0.5376(2) 0.27536(13) 0.0234(4) Uani 1 1 d .
H1 H 0.2012(13) 0.533(4) 0.348(2) 0.061(8) Uiso 1 1 d .
N2 N 0.27842(9) 0.5260(3) -0.01280(14) 0.0254(4) Uani 1 1 d .
H2 H 0.3201(14) 0.568(4) -0.014(2) 0.048(8) Uiso 1 1 d .
N3 N 0.55012(9) 0.2033(2) 0.53638(15) 0.0281(4) Uani 1 1 d .
N4 N -0.02362(8) 0.7277(2) 0.65489(13) 0.0223(4) Uani 1 1 d .
C1 C 0.27664(10) 0.6072(3) 0.26289(17) 0.0267(5) Uani 1 1 d .
H1A H 0.3044 0.6583 0.3202 0.032 Uiso 1 1 calc R
C2 C 0.29861(10) 0.6043(3) 0.16937(16) 0.0251(5) Uani 1 1 d .
H2A H 0.3414 0.6515 0.1629 0.030 Uiso 1 1 calc R
C3 C 0.25690(10) 0.5296(3) 0.08092(16) 0.0218(4) Uani 1 1 d .
C4 C 0.19206(10) 0.4596(3) 0.09470(16) 0.0233(5) Uani 1 1 d .
H4 H 0.1627 0.4114 0.0383 0.028 Uiso 1 1 calc R
C5 C 0.17345(10) 0.4642(3) 0.19232(16) 0.0237(5) Uani 1 1 d .
H5 H 0.1313 0.4162 0.2022 0.028 Uiso 1 1 calc R
C6 C 0.23887(11) 0.4568(3) -0.10878(16) 0.0290(5) Uani 1 1 d .
H6A H 0.2219 0.3349 -0.0969 0.043 Uiso 1 1 calc R
H6B H 0.2673 0.4509 -0.1626 0.043 Uiso 1 1 calc R
H6C H 0.2012 0.5390 -0.1303 0.043 Uiso 1 1 calc R
C7 C 0.48509(9) 0.2697(3) 0.55860(16) 0.0222(5) Uani 1 1 d .
C8 C 0.43381(10) 0.3062(3) 0.47512(16) 0.0240(5) Uani 1 1 d .
H8 H 0.4419 0.2911 0.4066 0.029 Uiso 1 1 calc R
C9 C 0.37114(10) 0.3646(3) 0.49521(16) 0.0235(5) Uani 1 1 d .
H9 H 0.3366 0.3881 0.4398 0.028 Uiso 1 1 calc R
C10 C 0.35875(10) 0.3892(3) 0.59847(16) 0.0217(5) Uani 1 1 d .
C11 C 0.41220(11) 0.3561(3) 0.68096(17) 0.0297(5) Uani 1 1 d .
H11 H 0.4050 0.3758 0.7496 0.036 Uiso 1 1 calc R
C12 C 0.47489(10) 0.2952(3) 0.66180(16) 0.0270(5) Uani 1 1 d .
H12 H 0.5098 0.2715 0.7167 0.032 Uiso 1 1 calc R
C13 C 0.14976(10) 0.5766(3) 0.51971(15) 0.0197(4) Uani 1 1 d .
C14 C 0.09447(10) 0.6745(3) 0.46055(15) 0.0212(5) Uani 1 1 d .
H14 H 0.0964 0.7033 0.3909 0.025 Uiso 1 1 calc R
C15 C 0.03844(9) 0.7272(3) 0.50428(15) 0.0208(4) Uani 1 1 d .
H15 H 0.0029 0.7921 0.4652 0.025 Uiso 1 1 calc R
C16 C 0.03597(9) 0.6812(3) 0.60855(15) 0.0190(4) Uani 1 1 d .
C17 C 0.08906(9) 0.5824(3) 0.66901(15) 0.0189(4) Uani 1 1 d .
H17 H 0.0861 0.5513 0.7380 0.023 Uiso 1 1 calc R
C18 C 0.14505(9) 0.5325(3) 0.62513(15) 0.0201(4) Uani 1 1 d .
H18 H 0.1805 0.4687 0.6652 0.024 Uiso 1 1 calc R

loop_
_atom_site_aniso_label
_atom_site_aniso_U_11
_atom_site_aniso_U_22
_atom_site_aniso_U_33
_atom_site_aniso_U_23
_atom_site_aniso_U_13
_atom_site_aniso_U_12
O1 0.0317(9) 0.0434(10) 0.0415(10) -0.0088(8) 0.0188(8) 0.0008(7)
O2 0.0181(7) 0.0429(10) 0.0492(10) 0.0015(8) 0.0030(7) 0.0021(7)
O3 0.0205(7) 0.0421(10) 0.0282(8) 0.0018(7) 0.0064(7) 0.0074(7)
O4 0.0191(7) 0.0367(9) 0.0219(8) -0.0011(6) 0.0081(6) 0.0028(6)
O5 0.0191(7) 0.0443(10) 0.0319(9) -0.0055(7) -0.0016(7) 0.0112(7)
O6 0.0242(8) 0.0438(10) 0.0264(8) 0.0009(7) 0.0113(7) 0.0016(7)
N1 0.0234(9) 0.0268(10) 0.0206(9) 0.0015(8) 0.0052(8) 0.0026(8)
N2 0.0206(9) 0.0323(11) 0.0239(10) -0.0003(8) 0.0053(8) -0.0014(8)
N3 0.0196(9) 0.0253(10) 0.0402(11) -0.0029(8) 0.0070(8) -0.0012(8)
N4 0.0166(8) 0.0259(10) 0.0245(9) -0.0049(8) 0.0029(7) -0.0009(7)
C1 0.0235(11) 0.0271(12) 0.0288(12) -0.0025(10) 0.0013(9) -0.0002(9)
C2 0.0192(10) 0.0291(12) 0.0270(11) 0.0029(9) 0.0038(9) -0.0017(9)
C3 0.0221(10) 0.0221(11) 0.0224(11) 0.0048(9) 0.0074(9) 0.0047(9)
C4 0.0215(10) 0.0228(11) 0.0243(11) -0.0010(9) -0.0006(9) 0.0012(9)
C5 0.0162(10) 0.0245(11) 0.0310(12) 0.0008(9) 0.0058(9) 0.0012(8)
C6 0.0308(12) 0.0351(13) 0.0211(11) -0.0001(9) 0.0045(9) 0.0025(10)
C7 0.0161(9) 0.0234(11) 0.0277(11) -0.0013(9) 0.0051(8) -0.0024(8)
C8 0.0256(11) 0.0250(11) 0.0224(11) -0.0031(9) 0.0069(9) -0.0034(9)
C9 0.0208(10) 0.0265(12) 0.0224(11) -0.0007(9) 0.0004(9) -0.0013(9)
C10 0.0188(10) 0.0214(11) 0.0253(11) 0.0015(9) 0.0048(9) 0.0012(8)
C11 0.0265(11) 0.0425(14) 0.0201(11) 0.0026(10) 0.0036(9) 0.0041(10)
C12 0.0207(10) 0.0355(13) 0.0242(11) 0.0023(10) 0.0012(9) 0.0037(9)
C13 0.0186(10) 0.0190(11) 0.0216(10) -0.0017(8) 0.0038(8) -0.0025(8)
C14 0.0223(10) 0.0263(12) 0.0148(10) 0.0000(8) 0.0027(8) -0.0028(9)
C15 0.0179(10) 0.0220(11) 0.0208(10) 0.0000(8) -0.0026(8) 0.0002(8)
C16 0.0145(9) 0.0208(11) 0.0222(10) -0.0033(8) 0.0048(8) -0.0011(8)
C17 0.0202(10) 0.0217(11) 0.0151(9) 0.0007(8) 0.0034(8) -0.0020(8)
C18 0.0164(9) 0.0228(11) 0.0208(10) 0.0023(8) 0.0016(8) 0.0018(8)

loop_
_atom_type_symbol
_atom_type_description
_atom_type_scat_dispersion_real
_atom_type_scat_dispersion_imag
_atom_type_scat_source
C C 0.0033 0.0016 'International Tables Vol C Tables 4.2.6.8 and 6.1.1.4'
H H 0.0000 0.0000 'International Tables Vol C Tables 4.2.6.8 and 6.1.1.4'
N N 0.0061 0.0033 'International Tables Vol C Tables 4.2.6.8 and 6.1.1.4'
O O 0.0106 0.0060 'International Tables Vol C Tables 4.2.6.8 and 6.1.1.4'

loop_
_geom_angle_atom_site_label_1
_geom_angle_atom_site_label_2
_geom_angle_atom_site_label_3
_geom_angle
C10 O3 H3 113.7(16)
C13 O4 H3 113.9(12)
C1 N1 C5 120.23(18)
C1 N1 H1 119.7(15)
C5 N1 H1 120.0(15)
C3 N2 C6 124.94(18)
C3 N2 H2 115.8(17)
C6 N2 H2 119.2(17)
O1 N3 O2 121.95(17)
O1 N3 C7 119.14(18)
O2 N3 C7 118.91(18)
O6 N4 O5 122.84(16)
O6 N4 C16 118.03(16)
O5 N4 C16 119.12(16)
C2 C1 N1 121.4(2)
C2 C1 H1A 119.3
N1 C1 H1A 119.3
C1 C2 C3 120.26(19)
C1 C2 H2A 119.9
C3 C2 H2A 119.9
N2 C3 C2 120.68(18)
N2 C3 C4 121.55(19)
C2 C3 C4 117.78(18)
C5 C4 C3 118.86(19)
C5 C4 H4 120.6
C3 C4 H4 120.6
N1 C5 C4 121.45(19)
N1 C5 H5 119.3
C4 C5 H5 119.3
N2 C6 H6A 109.5
N2 C6 H6B 109.5
H6A C6 H6B 109.5
N2 C6 H6C 109.5
H6A C6 H6C 109.5
H6B C6 H6C 109.5
C12 C7 C8 121.62(19)
C12 C7 N3 119.77(18)
C8 C7 N3 118.61(18)
C9 C8 C7 119.21(19)
C9 C8 H8 120.4
C7 C8 H8 120.4
C8 C9 C10 120.69(19)
C8 C9 H9 119.7
C10 C9 H9 119.7
O3 C10 C9 122.93(18)
O3 C10 C11 118.40(18)
C9 C10 C11 118.67(18)
C12 C11 C10 121.1(2)
C12 C11 H11 119.4
C10 C11 H11 119.4
C11 C12 C7 118.65(19)
C11 C12 H12 120.7
C7 C12 H12 120.7
O4 C13 C18 120.53(17)
O4 C13 C14 121.38(17)
C18 C13 C14 118.08(18)
C15 C14 C13 121.37(18)
C15 C14 H14 119.3
C13 C14 H14 119.3
C14 C15 C16 118.66(18)
C14 C15 H15 120.7
C16 C15 H15 120.7
C15 C16 C17 121.64(17)
C15 C16 N4 119.71(17)
C17 C16 N4 118.58(17)
C18 C17 C16 119.27(18)
C18 C17 H17 120.4
C16 C17 H17 120.4
C17 C18 C13 120.97(18)
C17 C18 H18 119.5
C13 C18 H18 119.5

loop_
_geom_bond_atom_site_label_1
_geom_bond_atom_site_label_2
_geom_bond_distance
O1 N3 1.241(2)
O2 N3 1.244(2)
O3 C10 1.320(2)
O3 H3 1.06(3)
O4 C13 1.321(2)
O4 H3 1.47(3)
O5 N4 1.250(2)
O6 N4 1.242(2)
N1 C1 1.351(3)
N1 C5 1.360(3)
N1 H1 1.02(3)
N2 C3 1.343(3)
N2 C6 1.453(3)
N2 H2 0.88(3)
N3 C7 1.444(3)
N4 C16 1.442(2)
C1 C2 1.345(3)
C1 H1A 0.9300
C2 C3 1.413(3)
C2 H2A 0.9300
C3 C4 1.417(3)
C4 C5 1.367(3)
C4 H4 0.9300
C5 H5 0.9300
C6 H6A 0.9600
C6 H6B 0.9600
C6 H6C 0.9600
C7 C12 1.391(3)
C7 C8 1.393(3)
C8 C9 1.373(3)
C8 H8 0.9300
C9 C10 1.404(3)
C9 H9 0.9300
C10 C11 1.407(3)
C11 C12 1.376(3)
C11 H11 0.9300
C12 H12 0.9300
C13 C18 1.416(3)
C13 C14 1.426(3)
C14 C15 1.373(3)
C14 H14 0.9300
C15 C16 1.395(3)
C15 H15 0.9300
C16 C17 1.407(3)
C17 C18 1.368(3)
C17 H17 0.9300
C18 H18 0.9300

loop_
_geom_hbond_atom_site_label_D
_geom_hbond_atom_site_label_H
_geom_hbond_atom_site_label_A
_geom_hbond_distance_DH
_geom_hbond_distance_HA
_geom_hbond_distance_DA
_geom_hbond_angle_DHA
_geom_hbond_site_symmetry_A
N1 H1 O4 1.02(3) 1.67(3) 2.663(3) 163(2) .
N2 H2 O2 0.88(3) 2.34(3) 3.132(3) 149(2) 2_655
N2 H2 O1 0.88(3) 2.57(3) 3.411(3) 159(2) 2_655
O3 H3 O4 1.06(3) 1.47(3) 2.518(2) 169(3) .
